data_2014687
loop_
_publ_author_name
'Li, Xia'
'Zhang, Zhuo-Yong'
'Wang, Dao-Yong'
'Song, Hai-Bin'
'Zou, Ying-Quan'

_publ_section_title
;
 Dimeric
 hexakis(4-methylbenzoato)bis(1,10-phenanthroline)didysprosium(III)
;
_journal_issue 2
_journal_name_full 'Acta Crystallographica Section C'
_journal_page_first m81
_journal_page_last m83
_journal_paper_doi 10.1107/S0108270104032585
_journal_volume 61
_journal_year 2005
_chemical_formula_iupac '[Dy2 (C8 H7 O2)6 (C12 H8 N2)2]'
_chemical_formula_moiety 'C72 H58 Dy2 N4 O12'
_chemical_formula_sum 'C72 H58 Dy2 N4 O12'
_chemical_formula_weight 1496.22
_chemical_name_systematic
;
di-\m-4-methylbenzoato-\k^4^O:O'-bis[bis(4-methylbenzoato-
\k^2^O,O')(1,10-phenanthroline-\k^2^N,N')dysprosium(III)]
tetra-\m-4-methylbenzoato-\k^8^O:O'-bis[(4-methylbenzoato-
\k^2^O,O')(1,10-phenanthroline-\k^2^N,N')dysprosium(III)]
;
_space_group_IT_number 2
_symmetry_cell_setting triclinic
_symmetry_space_group_name_Hall '-P 1'
_symmetry_space_group_name_H-M 'P -1'
_atom_sites_solution_hydrogens geom
_atom_sites_solution_primary direct
_atom_sites_solution_secondary difmap
_audit_creation_method SHELXL97
_cell_angle_alpha 91.619(12)
_cell_angle_beta 97.925(11)
_cell_angle_gamma 106.440(10)
_cell_formula_units_Z 2
_cell_length_a 12.760(8)
_cell_length_b 13.346(9)
_cell_length_c 19.758(13)
_cell_measurement_reflns_used 987
_cell_measurement_temperature 293(2)
_cell_measurement_theta_max 23.73
_cell_measurement_theta_min 3.12
_cell_volume 3188(4)
_computing_cell_refinement SMART
_computing_data_collection 'SMART (Bruker, 1997)'
_computing_data_reduction 'SAINT (Bruker, 1997)'
_computing_molecular_graphics 'SHELXTL (Bruker, 1998)'
_computing_publication_material SHELXTL
_computing_structure_refinement 'SHELXL97 (Sheldrick, 1997)'
_computing_structure_solution 'SHELXS97 (Sheldrick, 1990)'
_diffrn_ambient_temperature 293(2)
_diffrn_measured_fraction_theta_full 0.995
_diffrn_measured_fraction_theta_max 0.995
_diffrn_measurement_device_type 'Bruker SMART CCD area-detector'
_diffrn_measurement_method '\f and \w'
_diffrn_radiation_monochromator graphite
_diffrn_radiation_source 'fine-focus sealed tube'
_diffrn_radiation_type MoK\a
_diffrn_radiation_wavelength 0.71073
_diffrn_reflns_av_R_equivalents 0.0328
_diffrn_reflns_av_sigmaI/netI 0.0742
_diffrn_reflns_limit_h_max 14
_diffrn_reflns_limit_h_min -15
_diffrn_reflns_limit_k_max 15
_diffrn_reflns_limit_k_min -13
_diffrn_reflns_limit_l_max 23
_diffrn_reflns_limit_l_min -20
_diffrn_reflns_number 16586
_diffrn_reflns_theta_full 25.01
_diffrn_reflns_theta_max 25.01
_diffrn_reflns_theta_min 1.04
_diffrn_standards_decay_% 0
_diffrn_standards_interval_count 0
_diffrn_standards_interval_time 0
_diffrn_standards_number 0
_exptl_absorpt_coefficient_mu 2.392
_exptl_absorpt_correction_T_max 0.750
_exptl_absorpt_correction_T_min 0.541
_exptl_absorpt_correction_type multi-scan
_exptl_absorpt_process_details '(SADABS; Sheldrick, 1996)'
_exptl_crystal_colour yellow
_exptl_crystal_density_diffrn 1.559
_exptl_crystal_density_meas ?
_exptl_crystal_density_method 'not measured'
_exptl_crystal_description prism
_exptl_crystal_F_000 1492
_exptl_crystal_size_max 0.22
_exptl_crystal_size_mid 0.18
_exptl_crystal_size_min 0.12
_refine_diff_density_max 0.856
_refine_diff_density_min -0.958
_refine_ls_extinction_method none
_refine_ls_goodness_of_fit_ref 1.106
_refine_ls_hydrogen_treatment constr
_refine_ls_matrix_type full
_refine_ls_number_parameters 811
_refine_ls_number_reflns 11165
_refine_ls_number_restraints 18
_refine_ls_restrained_S_all 1.112
_refine_ls_R_factor_all 0.0811
_refine_ls_R_factor_gt 0.0434
_refine_ls_shift/su_max 0.003
_refine_ls_shift/su_mean 0.000
_refine_ls_structure_factor_coef Fsqd
_refine_ls_weighting_details 'calc w = 1/[\s^2^(Fo^2^)+(0.0549P)^2^+0.0276P] where P=(Fo^2^+2Fc^2^)/3'
_refine_ls_weighting_scheme calc
_refine_ls_wR_factor_gt 0.0906
_refine_ls_wR_factor_ref 0.1214
_reflns_number_gt 7695
_reflns_number_total 11165
_reflns_threshold_expression I>2\s(I)
_cod_data_source_file gd1354.cif
_cod_data_source_block I
_cod_depositor_comments
;
The following automatic conversions were performed:
'_symmetry_cell_setting' value 'Triclinic' changed to 'triclinic'
according to '/home/saulius/struct/CIF-dictionaries/cif_core.dic'
dictionary named 'cif_core.dic' version 2.4.1 from 2010-06-29.

Automatic conversion script
Id: cif_fix_enum 1527 2010-12-29 10:47:43Z saulius 

The following automatic conversions were performed:

'_symmetry_cell_setting' value 'Triclinic' changed to 'triclinic'
according to /home/saulius/struct/CIF-dictionaries/cif_core.dic
dictionary named 'cif_core.dic' version 2.4.1 from 2010-06-29.

Automatic conversion script
Id: cif_fix_values 1715 2011-07-08 13:25:40Z adriana 

The following automatic conversions were performed:

'_exptl_crystal_density_meas' value 'not measured' was changed to '?'
- the value is perceived as not measured.

Automatic conversion script
Id: cif_fix_values 3008 2015-01-20 13:52:24Z robertas 
;
_cod_original_sg_symbol_H-M P-1
_cod_database_code 2014687
_cod_database_fobs_code 2014687

loop_
_symmetry_equiv_pos_as_xyz
'x, y, z'
'-x, -y, -z'

loop_
_atom_site_label
_atom_site_fract_x
_atom_site_fract_y
_atom_site_fract_z
_atom_site_U_iso_or_equiv
_atom_site_adp_type
_atom_site_calc_flag
_atom_site_refinement_flags
_atom_site_occupancy
_atom_site_disorder_assembly
_atom_site_disorder_group
_atom_site_type_symbol
Dy1 0.71642(3) 0.54410(3) 0.501141(17) 0.03106(12) Uani d . 1 . . Dy
Dy2 0.38941(3) 0.54073(3) 0.057315(16) 0.02815(11) Uani d . 1 . . Dy
O1 0.8536(5) 0.6978(4) 0.4823(3) 0.0578(18) Uani d . 1 . . O
O2 0.8443(4) 0.6669(4) 0.5892(3) 0.0496(15) Uani d . 1 . . O
O3 0.8172(5) 0.4305(5) 0.5402(3) 0.0532(16) Uani d . 1 . . O
O4 0.6976(4) 0.4510(4) 0.6049(3) 0.0411(13) Uani d . 1 . . O
O5 0.5737(4) 0.4021(4) 0.4615(3) 0.0471(15) Uani d . 1 . . O
O6 0.3962(5) 0.3712(4) 0.4604(3) 0.0486(15) Uani d . 1 . . O
O7 0.3537(4) 0.3629(4) 0.0258(2) 0.0312(12) Uani d . 1 . . O
O8 0.4491(4) 0.3264(4) -0.0537(3) 0.0437(14) Uani d . 1 . . O
O9 0.3156(4) 0.6863(4) 0.0381(3) 0.0401(13) Uani d . 1 . . O
O10 0.3911(4) 0.6790(4) 0.1436(2) 0.0383(13) Uani d . 1 . . O
O11 0.5110(4) 0.4881(4) 0.1375(2) 0.0359(13) Uani d . 1 . . O
O12 0.6053(4) 0.4573(4) 0.0573(2) 0.0369(13) Uani d . 1 . . O
N1 0.6412(5) 0.5955(5) 0.3863(3) 0.0323(15) Uani d . 1 . . N
N2 0.8044(5) 0.4993(5) 0.4006(3) 0.0351(15) Uani d . 1 . . N
N3 0.1812(5) 0.4600(5) 0.0148(3) 0.0320(14) Uani d . 1 . . N
N4 0.2708(5) 0.4507(5) 0.1463(3) 0.0359(15) Uani d . 1 . . N
C1 0.5529(7) 0.6309(6) 0.3770(4) 0.044(2) Uani d . 1 . . C
H1A 0.5112 0.6279 0.4124 0.053 Uiso calc R 1 . . H
C2 0.5209(7) 0.6721(7) 0.3164(4) 0.049(2) Uani d . 1 . . C
H2A 0.4578 0.6946 0.3111 0.058 Uiso calc R 1 . . H
C3 0.5824(7) 0.6790(6) 0.2653(4) 0.048(2) Uani d . 1 . . C
H3A 0.5628 0.7083 0.2251 0.058 Uiso calc R 1 . . H
C4 0.6766(6) 0.6420(6) 0.2727(4) 0.040(2) Uani d . 1 . . C
C5 0.7461(8) 0.6430(7) 0.2212(4) 0.057(3) Uani d . 1 . . C
H5A 0.7338 0.6759 0.1813 0.069 Uiso calc R 1 . . H
C6 0.8274(7) 0.5984(8) 0.2289(4) 0.060(3) Uani d . 1 . . C
H6A 0.8709 0.6014 0.1945 0.072 Uiso calc R 1 . . H
C7 0.8498(6) 0.5457(7) 0.2890(4) 0.046(2) Uani d . 1 . . C
C8 0.9287(7) 0.4914(8) 0.2959(5) 0.061(3) Uani d . 1 . . C
H8A 0.9705 0.4886 0.2612 0.074 Uiso calc R 1 . . H
C9 0.9431(7) 0.4432(8) 0.3536(5) 0.060(3) Uani d . 1 . . C
H9A 0.9952 0.4062 0.3592 0.071 Uiso calc R 1 . . H
C10 0.8803(7) 0.4485(7) 0.4048(4) 0.048(2) Uani d . 1 . . C
H10A 0.8921 0.4144 0.4443 0.058 Uiso calc R 1 . . H
C11 0.7873(6) 0.5477(6) 0.3426(3) 0.0324(18) Uani d . 1 . . C
C12 0.7013(6) 0.5969(6) 0.3348(4) 0.0320(18) Uani d . 1 . . C
C13 0.8858(6) 0.7240(6) 0.5460(4) 0.041(2) Uani d . 1 . . C
C14 0.9718(7) 0.8250(6) 0.5659(4) 0.045(2) Uani d . 1 . . C
C15 1.0428(8) 0.8727(8) 0.5205(5) 0.070(3) Uani d . 1 . . C
H15A 1.0343 0.8413 0.4767 0.084 Uiso calc R 1 . . H
C16 1.1247(9) 0.9651(9) 0.5394(7) 0.092(4) Uani d . 1 . . C
H16A 1.1721 0.9955 0.5090 0.110 Uiso calc R 1 . . H
C17 1.1356(10) 1.0120(8) 0.6045(8) 0.095(5) Uani d . 1 . . C
C18 1.0641(10) 0.9649(8) 0.6495(6) 0.085(4) Uani d . 1 . . C
H18A 1.0712 0.9968 0.6930 0.102 Uiso calc R 1 . . H
C19 0.9842(8) 0.8726(7) 0.6304(5) 0.062(3) Uani d . 1 . . C
H19A 0.9377 0.8417 0.6611 0.074 Uiso calc R 1 . . H
C20 1.2277(11) 1.1152(10) 0.6212(7) 0.130(5) Uani d U 1 . . C
H20A 1.2290 1.1412 0.6672 0.194 Uiso calc R 1 . . H
H20B 1.2144 1.1656 0.5899 0.194 Uiso calc R 1 . . H
H20C 1.2975 1.1037 0.6170 0.194 Uiso calc R 1 . . H
C21 0.7734(7) 0.4141(7) 0.5937(4) 0.041(2) Uani d . 1 . . C
C22 0.8140(7) 0.3464(7) 0.6433(4) 0.044(2) Uani d . 1 . . C
C23 0.7888(7) 0.3412(7) 0.7093(4) 0.046(2) Uani d . 1 . . C
H23A 0.7441 0.3798 0.7229 0.055 Uiso calc R 1 . . H
C24 0.8285(8) 0.2802(8) 0.7551(4) 0.057(3) Uani d . 1 . . C
H24A 0.8107 0.2793 0.7992 0.069 Uiso calc R 1 . . H
C25 0.8927(9) 0.2214(8) 0.7379(5) 0.066(3) Uani d . 1 . . C
C26 0.9180(9) 0.2251(8) 0.6724(5) 0.075(3) Uani d . 1 . . C
H26A 0.9611 0.1845 0.6591 0.090 Uiso calc R 1 . . H
C27 0.8806(8) 0.2883(8) 0.6255(5) 0.066(3) Uani d . 1 . . C
H27A 0.9008 0.2910 0.5820 0.080 Uiso calc R 1 . . H
C28 0.9302(11) 0.1478(10) 0.7872(6) 0.106(4) Uani d . 1 . . C
H28A 0.9049 0.1547 0.8302 0.159 Uiso calc R 1 . . H
H28B 1.0094 0.1656 0.7944 0.159 Uiso calc R 1 . . H
H28C 0.8997 0.0769 0.7681 0.159 Uiso calc R 1 . . H
C29 0.4787(6) 0.3427(6) 0.4532(3) 0.0300(17) Uani d . 1 . . C
C30 0.4641(6) 0.2290(5) 0.4342(3) 0.0297(17) Uani d . 1 . . C
C31 0.5535(7) 0.1916(6) 0.4397(4) 0.048(2) Uani d . 1 . . C
H31A 0.6243 0.2361 0.4542 0.057 Uiso calc R 1 . . H
C32 0.5373(10) 0.0855(8) 0.4234(5) 0.070(3) Uani d . 1 . . C
H32A 0.5983 0.0598 0.4280 0.084 Uiso calc R 1 . . H
C33 0.4353(12) 0.0181(7) 0.4008(5) 0.074(3) Uani d . 1 . . C
C34 0.3485(10) 0.0575(8) 0.3947(6) 0.084(4) Uani d . 1 . . C
H34A 0.2781 0.0132 0.3791 0.100 Uiso calc R 1 . . H
C35 0.3613(7) 0.1623(7) 0.4111(5) 0.062(3) Uani d . 1 . . C
H35A 0.2999 0.1874 0.4063 0.074 Uiso calc R 1 . . H
C36 0.4197(12) -0.0962(9) 0.3833(6) 0.103(4) Uani d U 1 . . C
H36A 0.4900 -0.1101 0.3912 0.155 Uiso calc R 1 . . H
H36B 0.3879 -0.1136 0.3361 0.155 Uiso calc R 1 . . H
H36C 0.3713 -0.1377 0.4117 0.155 Uiso calc R 1 . . H
C37 0.1376(6) 0.4589(6) -0.0504(4) 0.040(2) Uani d . 1 . . C
H37A 0.1830 0.4933 -0.0807 0.048 Uiso calc R 1 . . H
C38 0.0274(7) 0.4088(7) -0.0754(4) 0.051(2) Uani d . 1 . . C
H38A 0.0007 0.4085 -0.1216 0.062 Uiso calc R 1 . . H
C39 -0.0401(6) 0.3609(7) -0.0322(4) 0.047(2) Uani d . 1 . . C
H39A -0.1144 0.3282 -0.0485 0.057 Uiso calc R 1 . . H
C40 0.0010(6) 0.3598(6) 0.0374(4) 0.040(2) Uani d . 1 . . C
C41 -0.0654(7) 0.3165(7) 0.0870(5) 0.057(3) Uani d . 1 . . C
H41A -0.1410 0.2865 0.0737 0.068 Uiso calc R 1 . . H
C42 -0.0220(7) 0.3178(7) 0.1523(5) 0.053(2) Uani d . 1 . . C
H42A -0.0687 0.2909 0.1838 0.064 Uiso calc R 1 . . H
C43 0.0937(7) 0.3589(6) 0.1757(4) 0.044(2) Uani d . 1 . . C
C44 0.1441(8) 0.3569(7) 0.2425(4) 0.055(2) Uani d . 1 . . C
H44A 0.1009 0.3272 0.2751 0.066 Uiso calc R 1 . . H
C45 0.2534(8) 0.3966(7) 0.2609(4) 0.052(2) Uani d . 1 . . C
H45A 0.2877 0.3931 0.3051 0.062 Uiso calc R 1 . . H
C46 0.3124(7) 0.4431(7) 0.2110(4) 0.047(2) Uani d . 1 . . C
H46A 0.3883 0.4718 0.2236 0.056 Uiso calc R 1 . . H
C47 0.1600(6) 0.4074(6) 0.1290(4) 0.0336(18) Uani d . 1 . . C
C48 0.1148(6) 0.4097(6) 0.0584(4) 0.0313(17) Uani d . 1 . . C
C49 0.3662(6) 0.3070(6) -0.0229(4) 0.0294(17) Uani d . 1 . . C
C50 0.2742(6) 0.2086(6) -0.0483(4) 0.0324(17) Uani d . 1 . . C
C51 0.2854(7) 0.1372(7) -0.0961(4) 0.050(2) Uani d . 1 . . C
H51A 0.3523 0.1469 -0.1125 0.060 Uiso calc R 1 . . H
C52 0.1949(9) 0.0488(7) -0.1202(5) 0.067(3) Uani d . 1 . . C
H52A 0.2035 -0.0001 -0.1519 0.081 Uiso calc R 1 . . H
C53 0.0965(8) 0.0337(7) -0.0983(5) 0.052(2) Uani d . 1 . . C
C54 0.0861(7) 0.1048(6) -0.0507(5) 0.052(2) Uani d . 1 . . C
H54A 0.0185 0.0955 -0.0354 0.063 Uiso calc R 1 . . H
C55 0.1739(6) 0.1904(6) -0.0248(4) 0.0375(19) Uani d . 1 . . C
H55A 0.1653 0.2364 0.0088 0.045 Uiso calc R 1 . . H
C56 0.0010(8) -0.0601(7) -0.1268(6) 0.082(4) Uani d . 1 . . C
H56A 0.0242 -0.1006 -0.1596 0.124 Uiso calc R 1 . . H
H56B -0.0591 -0.0370 -0.1487 0.124 Uiso calc R 1 . . H
H56C -0.0227 -0.1026 -0.0902 0.124 Uiso calc R 1 . . H
C57 0.3539(6) 0.7291(6) 0.0987(4) 0.0341(18) Uani d . 1 . . C
C58 0.3514(6) 0.8395(6) 0.1140(4) 0.0350(18) Uani d . 1 . . C
C59 0.3059(8) 0.8935(7) 0.0658(4) 0.056(2) Uani d . 1 . . C
H59A 0.2780 0.8622 0.0219 0.067 Uiso calc R 1 . . H
C60 0.3010(8) 0.9938(7) 0.0813(5) 0.064(3) Uani d . 1 . . C
H60A 0.2690 1.0284 0.0479 0.076 Uiso calc R 1 . . H
C61 0.3429(7) 1.0426(7) 0.1455(5) 0.057(3) Uani d . 1 . . C
C62 0.3866(8) 0.9884(7) 0.1935(5) 0.059(3) Uani d . 1 . . C
H62A 0.4134 1.0194 0.2376 0.071 Uiso calc R 1 . . H
C63 0.3921(7) 0.8892(7) 0.1784(4) 0.052(2) Uani d . 1 . . C
H63A 0.4238 0.8550 0.2121 0.062 Uiso calc R 1 . . H
C64 0.3328(10) 1.1510(7) 0.1634(6) 0.084(4) Uani d . 1 . . C
H64A 0.3651 1.1726 0.2102 0.127 Uiso calc R 1 . . H
H64B 0.2562 1.1486 0.1573 0.127 Uiso calc R 1 . . H
H64C 0.3708 1.2000 0.1340 0.127 Uiso calc R 1 . . H
C65 0.5720(6) 0.4423(6) 0.1155(4) 0.0323(18) Uani d . 1 . . C
C66 0.6086(5) 0.3625(6) 0.1573(4) 0.0323(18) Uani d . 1 . . C
C67 0.6465(7) 0.2871(7) 0.1281(5) 0.054(2) Uani d . 1 . . C
H67A 0.6516 0.2854 0.0816 0.065 Uiso calc R 1 . . H
C68 0.6769(8) 0.2140(8) 0.1684(6) 0.073(3) Uani d . 1 . . C
H68A 0.7023 0.1632 0.1485 0.088 Uiso calc R 1 . . H
C69 0.6705(8) 0.2147(9) 0.2370(6) 0.073(3) Uani d . 1 . . C
C70 0.6307(7) 0.2876(8) 0.2649(5) 0.059(3) Uani d . 1 . . C
H70A 0.6246 0.2877 0.3113 0.071 Uiso calc R 1 . . H
C71 0.5991(6) 0.3611(7) 0.2268(4) 0.043(2) Uani d . 1 . . C
H71A 0.5714 0.4099 0.2472 0.051 Uiso calc R 1 . . H
C72 0.7088(11) 0.1354(10) 0.2794(6) 0.108(4) Uani d U 1 . . C
H72A 0.7001 0.1466 0.3263 0.162 Uiso calc R 1 . . H
H72B 0.7853 0.1433 0.2768 0.162 Uiso calc R 1 . . H
H72C 0.6653 0.0660 0.2622 0.162 Uiso calc R 1 . . H

loop_
_atom_site_aniso_label
_atom_site_aniso_U_11
_atom_site_aniso_U_22
_atom_site_aniso_U_33
_atom_site_aniso_U_12
_atom_site_aniso_U_13
_atom_site_aniso_U_23
Dy1 0.0323(2) 0.0303(2) 0.0294(2) 0.00754(17) 0.00397(16) 0.00138(16)
Dy2 0.02508(19) 0.0355(2) 0.0242(2) 0.00896(16) 0.00428(15) 0.00333(15)
O1 0.067(4) 0.046(4) 0.039(3) -0.016(3) 0.002(3) 0.002(3)
O2 0.050(3) 0.046(4) 0.039(3) -0.005(3) 0.001(3) 0.008(3)
O3 0.061(4) 0.075(5) 0.043(4) 0.042(3) 0.020(3) 0.024(3)
O4 0.041(3) 0.046(4) 0.043(3) 0.017(3) 0.015(3) 0.010(3)
O5 0.044(3) 0.032(3) 0.057(4) 0.000(3) 0.004(3) -0.004(3)
O6 0.045(3) 0.048(4) 0.057(4) 0.022(3) 0.007(3) -0.012(3)
O7 0.028(3) 0.029(3) 0.033(3) 0.005(2) 0.002(2) 0.000(2)
O8 0.034(3) 0.047(4) 0.050(3) 0.008(3) 0.014(3) -0.001(3)
O9 0.040(3) 0.046(3) 0.035(3) 0.017(3) 0.002(2) 0.001(3)
O10 0.050(3) 0.043(3) 0.029(3) 0.024(3) 0.008(2) 0.005(2)
O11 0.032(3) 0.052(4) 0.028(3) 0.019(3) 0.005(2) 0.006(2)
O12 0.041(3) 0.044(3) 0.028(3) 0.013(3) 0.005(2) 0.010(2)
N1 0.028(3) 0.033(4) 0.033(4) 0.005(3) 0.002(3) 0.001(3)
N2 0.032(3) 0.043(4) 0.032(4) 0.017(3) 0.002(3) -0.001(3)
N3 0.025(3) 0.043(4) 0.031(3) 0.014(3) 0.006(3) 0.002(3)
N4 0.041(4) 0.037(4) 0.030(4) 0.010(3) 0.011(3) 0.002(3)
C1 0.043(5) 0.045(5) 0.041(5) 0.009(4) 0.001(4) 0.000(4)
C2 0.044(5) 0.047(6) 0.052(6) 0.015(4) -0.006(4) -0.004(4)
C3 0.054(5) 0.039(5) 0.039(5) 0.008(4) -0.024(4) 0.003(4)
C4 0.036(4) 0.041(5) 0.030(4) -0.003(4) -0.008(4) -0.002(4)
C5 0.069(6) 0.064(7) 0.028(5) 0.005(5) -0.002(4) 0.013(4)
C6 0.045(5) 0.101(8) 0.030(5) 0.011(6) 0.014(4) 0.011(5)
C7 0.036(5) 0.062(6) 0.029(4) 0.000(4) 0.003(4) -0.007(4)
C8 0.041(5) 0.103(9) 0.045(6) 0.029(5) 0.010(4) -0.006(5)
C9 0.050(6) 0.080(8) 0.054(6) 0.032(5) 0.000(5) 0.006(5)
C10 0.051(5) 0.066(6) 0.034(5) 0.029(5) 0.001(4) 0.002(4)
C11 0.025(4) 0.043(5) 0.021(4) 0.001(3) -0.003(3) -0.004(3)
C12 0.029(4) 0.027(4) 0.031(4) -0.002(3) -0.006(3) -0.001(3)
C13 0.035(4) 0.039(5) 0.043(5) 0.011(4) -0.006(4) -0.007(4)
C14 0.042(5) 0.041(5) 0.047(5) 0.013(4) -0.008(4) 0.001(4)
C15 0.073(7) 0.053(7) 0.070(7) -0.005(5) 0.016(6) -0.009(5)
C16 0.069(7) 0.053(7) 0.130(11) -0.021(6) 0.012(7) 0.025(7)
C17 0.076(8) 0.029(6) 0.149(13) 0.002(6) -0.060(8) -0.005(7)
C18 0.108(9) 0.043(7) 0.079(8) 0.009(7) -0.040(7) -0.014(6)
C19 0.074(7) 0.043(6) 0.057(6) 0.011(5) -0.016(5) -0.011(5)
C20 0.118(8) 0.093(8) 0.151(9) 0.006(7) -0.020(7) 0.008(7)
C21 0.046(5) 0.045(5) 0.033(5) 0.014(4) 0.005(4) 0.008(4)
C22 0.045(5) 0.051(6) 0.038(5) 0.014(4) 0.007(4) 0.009(4)
C23 0.047(5) 0.053(6) 0.035(5) 0.009(4) 0.011(4) 0.009(4)
C24 0.060(6) 0.074(7) 0.036(5) 0.013(5) 0.010(4) 0.021(5)
C25 0.077(7) 0.072(8) 0.053(6) 0.029(6) 0.006(5) 0.032(5)
C26 0.097(8) 0.084(8) 0.072(7) 0.069(7) 0.019(6) 0.016(6)
C27 0.093(8) 0.091(8) 0.040(5) 0.060(7) 0.019(5) 0.026(5)
C28 0.131(11) 0.112(11) 0.094(9) 0.067(9) 0.008(8) 0.049(8)
C29 0.041(5) 0.026(4) 0.020(4) 0.009(4) -0.001(3) -0.001(3)
C30 0.035(4) 0.026(4) 0.027(4) 0.006(3) 0.007(3) -0.001(3)
C31 0.060(6) 0.036(5) 0.050(5) 0.021(4) 0.005(4) -0.004(4)
C32 0.105(9) 0.052(7) 0.063(7) 0.039(6) 0.014(6) 0.002(5)
C33 0.140(11) 0.030(6) 0.052(6) 0.019(7) 0.027(7) -0.006(5)
C34 0.097(9) 0.037(6) 0.101(9) -0.012(6) 0.032(7) -0.023(6)
C35 0.047(5) 0.046(6) 0.080(7) -0.002(5) 0.010(5) -0.022(5)
C36 0.153(9) 0.062(6) 0.093(7) 0.027(6) 0.024(7) -0.009(6)
C37 0.025(4) 0.054(6) 0.043(5) 0.014(4) 0.006(4) 0.004(4)
C38 0.038(5) 0.074(7) 0.043(5) 0.023(5) -0.005(4) -0.007(5)
C39 0.023(4) 0.053(6) 0.065(6) 0.012(4) 0.004(4) -0.006(5)
C40 0.024(4) 0.048(5) 0.052(5) 0.013(4) 0.011(4) -0.002(4)
C41 0.028(4) 0.057(6) 0.085(7) 0.004(4) 0.025(5) -0.003(5)
C42 0.043(5) 0.052(6) 0.070(7) 0.010(4) 0.035(5) 0.006(5)
C43 0.046(5) 0.037(5) 0.052(6) 0.008(4) 0.028(4) 0.001(4)
C44 0.075(7) 0.055(6) 0.038(5) 0.015(5) 0.032(5) -0.001(4)
C45 0.074(7) 0.056(6) 0.026(4) 0.018(5) 0.013(4) 0.004(4)
C46 0.054(5) 0.051(6) 0.031(5) 0.009(4) 0.008(4) -0.002(4)
C47 0.032(4) 0.038(5) 0.034(4) 0.013(4) 0.012(3) -0.002(3)
C48 0.027(4) 0.034(4) 0.038(4) 0.013(3) 0.013(3) 0.000(3)
C49 0.029(4) 0.025(4) 0.033(4) 0.008(3) 0.002(3) 0.009(3)
C50 0.036(4) 0.027(4) 0.033(4) 0.007(3) 0.005(3) 0.001(3)
C51 0.050(5) 0.045(6) 0.056(6) 0.015(4) 0.013(4) 0.002(4)
C52 0.101(9) 0.036(6) 0.057(6) 0.017(6) -0.004(6) -0.012(5)
C53 0.053(6) 0.032(5) 0.063(6) 0.004(4) -0.001(5) 0.010(4)
C54 0.037(5) 0.033(5) 0.083(7) 0.004(4) 0.009(5) 0.011(5)
C55 0.033(4) 0.027(4) 0.051(5) 0.005(3) 0.009(4) 0.003(4)
C56 0.080(7) 0.036(6) 0.104(9) -0.007(5) -0.025(6) 0.000(6)
C57 0.026(4) 0.044(5) 0.035(4) 0.010(4) 0.014(3) 0.006(4)
C58 0.037(4) 0.027(4) 0.040(5) 0.007(3) 0.005(4) 0.000(3)
C59 0.072(6) 0.050(6) 0.040(5) 0.019(5) -0.009(5) -0.002(4)
C60 0.078(7) 0.035(6) 0.072(7) 0.016(5) -0.010(6) 0.014(5)
C61 0.056(6) 0.032(5) 0.079(7) 0.009(4) 0.004(5) 0.007(5)
C62 0.079(7) 0.042(6) 0.051(6) 0.016(5) -0.005(5) -0.011(4)
C63 0.066(6) 0.052(6) 0.035(5) 0.018(5) 0.003(4) 0.006(4)
C64 0.105(9) 0.034(6) 0.110(9) 0.019(6) 0.005(7) -0.003(6)
C65 0.028(4) 0.042(5) 0.023(4) 0.005(4) 0.002(3) 0.003(3)
C66 0.019(4) 0.040(5) 0.037(4) 0.003(3) 0.010(3) 0.014(4)
C67 0.065(6) 0.063(6) 0.052(6) 0.033(5) 0.029(5) 0.021(5)
C68 0.076(7) 0.082(8) 0.096(8) 0.057(6) 0.048(6) 0.049(7)
C69 0.062(6) 0.094(9) 0.081(8) 0.038(6) 0.025(6) 0.065(7)
C70 0.058(6) 0.077(7) 0.045(6) 0.026(5) 0.002(5) 0.027(5)
C71 0.049(5) 0.050(6) 0.031(4) 0.018(4) 0.000(4) 0.011(4)
C72 0.123(8) 0.113(8) 0.110(8) 0.060(6) 0.027(6) 0.062(6)

loop_
_atom_type_symbol
_atom_type_description
_atom_type_scat_dispersion_real
_atom_type_scat_dispersion_imag
_atom_type_scat_source
C C 0.0033 0.0016 'International Tables Vol C Tables 4.2.6.8 and 6.1.1.4'
H H 0.0000 0.0000 'International Tables Vol C Tables 4.2.6.8 and 6.1.1.4'
N N 0.0061 0.0033 'International Tables Vol C Tables 4.2.6.8 and 6.1.1.4'
O O 0.0106 0.0060 'International Tables Vol C Tables 4.2.6.8 and 6.1.1.4'
Dy Dy -0.1892 4.4098 'International Tables Vol C Tables 4.2.6.8 and 6.1.1.4'

loop_
_geom_angle_atom_site_label_1
_geom_angle_atom_site_label_2
_geom_angle_atom_site_label_3
_geom_angle_site_symmetry_1
_geom_angle_site_symmetry_3
_geom_angle
O5 Dy1 O6 . 2_666 92.3(2)
O5 Dy1 O3 . . 88.1(2)
O6 Dy1 O3 2_666 . 139.1(2)
O5 Dy1 O1 . . 150.90(19)
O6 Dy1 O1 2_666 . 95.3(2)
O3 Dy1 O1 . . 103.9(2)
O5 Dy1 O4 . . 79.63(19)
O6 Dy1 O4 2_666 . 85.2(2)
O3 Dy1 O4 . . 54.66(18)
O1 Dy1 O4 . . 128.94(18)
O5 Dy1 O2 . . 155.07(19)
O6 Dy1 O2 2_666 . 78.9(2)
O3 Dy1 O2 . . 83.7(2)
O1 Dy1 O2 . . 53.94(18)
O4 Dy1 O2 . . 76.43(18)
O5 Dy1 N1 . . 76.99(19)
O6 Dy1 N1 2_666 . 82.7(2)
O3 Dy1 N1 . . 136.7(2)
O1 Dy1 N1 . . 76.20(19)
O4 Dy1 N1 . . 153.11(18)
O2 Dy1 N1 . . 124.11(19)
O5 Dy1 N2 . . 85.6(2)
O6 Dy1 N2 2_666 . 147.3(2)
O3 Dy1 N2 . . 73.6(2)
O1 Dy1 N2 . . 72.9(2)
O4 Dy1 N2 . . 126.2(2)
O2 Dy1 N2 . . 114.3(2)
N1 Dy1 N2 . . 65.0(2)
O5 Dy1 C21 . . 84.2(2)
O6 Dy1 C21 2_666 . 111.9(2)
O3 Dy1 C21 . . 27.5(2)
O1 Dy1 C21 . . 118.4(2)
O4 Dy1 C21 . . 27.2(2)
O2 Dy1 C21 . . 77.7(2)
N1 Dy1 C21 . . 156.7(2)
N2 Dy1 C21 . . 100.4(2)
O5 Dy1 C13 . . 177.2(2)
O6 Dy1 C13 2_666 . 86.0(2)
O3 Dy1 C13 . . 94.7(2)
O1 Dy1 C13 . . 27.4(2)
O4 Dy1 C13 . . 102.5(2)
O2 Dy1 C13 . . 26.5(2)
N1 Dy1 C13 . . 100.5(2)
N2 Dy1 C13 . . 94.6(2)
C21 Dy1 C13 . . 98.6(2)
O12 Dy2 O8 2_665 2_665 78.43(18)
O12 Dy2 O11 2_665 . 125.54(18)
O8 Dy2 O11 2_665 . 79.83(19)
O12 Dy2 O7 2_665 . 78.31(17)
O8 Dy2 O7 2_665 . 127.43(18)
O11 Dy2 O7 . . 76.68(17)
O12 Dy2 O9 2_665 . 83.15(18)
O8 Dy2 O9 2_665 . 79.76(19)
O11 Dy2 O9 . . 139.83(18)
O7 Dy2 O9 . . 141.94(16)
O12 Dy2 O10 2_665 . 131.68(18)
O8 Dy2 O10 2_665 . 74.40(18)
O11 Dy2 O10 . . 87.87(18)
O7 Dy2 O10 . . 148.95(17)
O9 Dy2 O10 . . 53.35(17)
O12 Dy2 N3 2_665 . 81.72(18)
O8 Dy2 N3 2_665 . 148.82(19)
O11 Dy2 N3 . . 131.34(19)
O7 Dy2 N3 . . 70.48(18)
O9 Dy2 N3 . . 74.18(18)
O10 Dy2 N3 . . 102.34(18)
O12 Dy2 N4 2_665 . 142.40(18)
O8 Dy2 N4 2_665 . 139.13(19)
O11 Dy2 N4 . . 75.01(19)
O7 Dy2 N4 . . 77.03(18)
O9 Dy2 N4 . . 99.51(19)
O10 Dy2 N4 . . 72.99(19)
N3 Dy2 N4 . . 63.47(19)
O12 Dy2 C57 2_665 . 106.9(2)
O8 Dy2 C57 2_665 . 72.5(2)
O11 Dy2 C57 . . 113.0(2)
O7 Dy2 C57 . . 159.96(18)
O9 Dy2 C57 . . 27.20(18)
O10 Dy2 C57 . . 26.47(18)
N3 Dy2 C57 . . 90.8(2)
N4 Dy2 C57 . . 88.3(2)
C13 O1 Dy1 . . 93.8(5)
C13 O2 Dy1 . . 91.8(5)
C21 O3 Dy1 . . 93.7(5)
C21 O4 Dy1 . . 89.5(5)
C29 O5 Dy1 . . 158.2(5)
C29 O6 Dy1 . 2_666 162.4(5)
C49 O7 Dy2 . . 138.1(5)
C49 O8 Dy2 . 2_665 139.3(5)
C57 O9 Dy2 . . 93.7(4)
C57 O10 Dy2 . . 91.5(4)
C65 O11 Dy2 . . 117.2(5)
C65 O12 Dy2 . 2_665 162.9(4)
C1 N1 C12 . . 119.5(7)
C1 N1 Dy1 . . 122.8(5)
C12 N1 Dy1 . . 117.3(5)
C10 N2 C11 . . 117.5(7)
C10 N2 Dy1 . . 124.8(5)
C11 N2 Dy1 . . 116.5(5)
C37 N3 C48 . . 118.1(6)
C37 N3 Dy2 . . 122.1(5)
C48 N3 Dy2 . . 119.6(4)
C46 N4 C47 . . 115.9(7)
C46 N4 Dy2 . . 123.3(5)
C47 N4 Dy2 . . 120.8(5)
N1 C1 C2 . . 122.4(8)
N1 C1 H1A . . 118.8
C2 C1 H1A . . 118.8
C3 C2 C1 . . 119.3(8)
C3 C2 H2A . . 120.3
C1 C2 H2A . . 120.3
C2 C3 C4 . . 120.3(8)
C2 C3 H3A . . 119.8
C4 C3 H3A . . 119.8
C3 C4 C12 . . 117.1(8)
C3 C4 C5 . . 125.0(8)
C12 C4 C5 . . 117.9(8)
C6 C5 C4 . . 122.0(8)
C6 C5 H5A . . 119.0
C4 C5 H5A . . 119.0
C5 C6 C7 . . 121.6(8)
C5 C6 H6A . . 119.2
C7 C6 H6A . . 119.2
C8 C7 C11 . . 119.1(8)
C8 C7 C6 . . 122.6(8)
C11 C7 C6 . . 118.3(8)
C9 C8 C7 . . 118.6(9)
C9 C8 H8A . . 120.7
C7 C8 H8A . . 120.7
C8 C9 C10 . . 119.9(9)
C8 C9 H9A . . 120.1
C10 C9 H9A . . 120.1
N2 C10 C9 . . 123.8(8)
N2 C10 H10A . . 118.1
C9 C10 H10A . . 118.1
N2 C11 C7 . . 121.1(7)
N2 C11 C12 . . 118.8(7)
C7 C11 C12 . . 120.1(7)
N1 C12 C4 . . 121.2(7)
N1 C12 C11 . . 118.7(6)
C4 C12 C11 . . 120.0(7)
O2 C13 O1 . . 120.3(7)
O2 C13 C14 . . 121.6(7)
O1 C13 C14 . . 118.0(7)
O2 C13 Dy1 . . 61.7(4)
O1 C13 Dy1 . . 58.7(4)
C14 C13 Dy1 . . 175.2(6)
C19 C14 C15 . . 119.0(8)
C19 C14 C13 . . 120.0(8)
C15 C14 C13 . . 121.0(8)
C16 C15 C14 . . 121.3(10)
C16 C15 H15A . . 119.4
C14 C15 H15A . . 119.4
C15 C16 C17 . . 118.9(11)
C15 C16 H16A . . 120.6
C17 C16 H16A . . 120.6
C16 C17 C18 . . 119.8(10)
C16 C17 C20 . . 115.7(14)
C18 C17 C20 . . 124.5(13)
C19 C18 C17 . . 120.7(11)
C19 C18 H18A . . 119.6
C17 C18 H18A . . 119.6
C18 C19 C14 . . 120.4(10)
C18 C19 H19A . . 119.8
C14 C19 H19A . . 119.8
C17 C20 H20A . . 109.5
C17 C20 H20B . . 109.5
H20A C20 H20B . . 109.5
C17 C20 H20C . . 109.5
H20A C20 H20C . . 109.5
H20B C20 H20C . . 109.5
O4 C21 O3 . . 121.9(8)
O4 C21 C22 . . 120.5(7)
O3 C21 C22 . . 117.5(8)
O4 C21 Dy1 . . 63.3(4)
O3 C21 Dy1 . . 58.8(4)
C22 C21 Dy1 . . 175.3(6)
C27 C22 C23 . . 117.3(8)
C27 C22 C21 . . 120.8(8)
C23 C22 C21 . . 121.8(8)
C24 C23 C22 . . 121.4(9)
C24 C23 H23A . . 119.3
C22 C23 H23A . . 119.3
C25 C24 C23 . . 121.9(9)
C25 C24 H24A . . 119.1
C23 C24 H24A . . 119.1
C24 C25 C26 . . 117.6(9)
C24 C25 C28 . . 121.9(10)
C26 C25 C28 . . 120.5(10)
C25 C26 C27 . . 121.5(9)
C25 C26 H26A . . 119.2
C27 C26 H26A . . 119.2
C22 C27 C26 . . 120.3(9)
C22 C27 H27A . . 119.8
C26 C27 H27A . . 119.8
C25 C28 H28A . . 109.5
C25 C28 H28B . . 109.5
H28A C28 H28B . . 109.5
C25 C28 H28C . . 109.5
H28A C28 H28C . . 109.5
H28B C28 H28C . . 109.5
O5 C29 O6 . . 123.9(7)
O5 C29 C30 . . 117.1(7)
O6 C29 C30 . . 119.1(7)
C31 C30 C35 . . 119.3(8)
C31 C30 C29 . . 120.1(7)
C35 C30 C29 . . 120.5(7)
C30 C31 C32 . . 118.9(9)
C30 C31 H31A . . 120.6
C32 C31 H31A . . 120.6
C33 C32 C31 . . 122.4(10)
C33 C32 H32A . . 118.8
C31 C32 H32A . . 118.8
C34 C33 C32 . . 117.5(10)
C34 C33 C36 . . 121.1(12)
C32 C33 C36 . . 121.4(12)
C33 C34 C35 . . 121.8(10)
C33 C34 H34A . . 119.1
C35 C34 H34A . . 119.1
C30 C35 C34 . . 120.1(10)
C30 C35 H35A . . 120.0
C34 C35 H35A . . 120.0
C33 C36 H36A . . 109.5
C33 C36 H36B . . 109.5
H36A C36 H36B . . 109.5
C33 C36 H36C . . 109.5
H36A C36 H36C . . 109.5
H36B C36 H36C . . 109.5
N3 C37 C38 . . 123.0(8)
N3 C37 H37A . . 118.5
C38 C37 H37A . . 118.5
C39 C38 C37 . . 119.5(8)
C39 C38 H38A . . 120.3
C37 C38 H38A . . 120.3
C38 C39 C40 . . 120.2(7)
C38 C39 H39A . . 119.9
C40 C39 H39A . . 119.9
C39 C40 C48 . . 117.0(7)
C39 C40 C41 . . 123.9(7)
C48 C40 C41 . . 119.1(8)
C42 C41 C40 . . 121.3(8)
C42 C41 H41A . . 119.3
C40 C41 H41A . . 119.3
C41 C42 C43 . . 122.2(8)
C41 C42 H42A . . 118.9
C43 C42 H42A . . 118.9
C47 C43 C44 . . 117.8(8)
C47 C43 C42 . . 117.6(8)
C44 C43 C42 . . 124.6(8)
C45 C44 C43 . . 121.5(8)
C45 C44 H44A . . 119.3
C43 C44 H44A . . 119.3
C44 C45 C46 . . 116.5(8)
C44 C45 H45A . . 121.7
C46 C45 H45A . . 121.7
N4 C46 C45 . . 126.0(8)
N4 C46 H46A . . 117.0
C45 C46 H46A . . 117.0
N4 C47 C43 . . 122.3(7)
N4 C47 C48 . . 116.5(6)
C43 C47 C48 . . 121.1(7)
N3 C48 C40 . . 122.2(7)
N3 C48 C47 . . 119.5(6)
C40 C48 C47 . . 118.3(7)
O7 C49 O8 . . 125.6(7)
O7 C49 C50 . . 118.2(6)
O8 C49 C50 . . 116.3(7)
C51 C50 C55 . . 118.2(7)
C51 C50 C49 . . 122.1(7)
C55 C50 C49 . . 119.6(7)
C50 C51 C52 . . 119.7(8)
C50 C51 H51A . . 120.2
C52 C51 H51A . . 120.2
C53 C52 C51 . . 121.4(9)
C53 C52 H52A . . 119.3
C51 C52 H52A . . 119.3
C52 C53 C54 . . 118.5(8)
C52 C53 C56 . . 119.8(9)
C54 C53 C56 . . 121.7(9)
C53 C54 C55 . . 121.4(8)
C53 C54 H54A . . 119.3
C55 C54 H54A . . 119.3
C54 C55 C50 . . 120.8(8)
C54 C55 H55A . . 119.6
C50 C55 H55A . . 119.6
C53 C56 H56A . . 109.5
C53 C56 H56B . . 109.5
H56A C56 H56B . . 109.5
C53 C56 H56C . . 109.5
H56A C56 H56C . . 109.5
H56B C56 H56C . . 109.5
O10 C57 O9 . . 120.0(7)
O10 C57 C58 . . 121.6(7)
O9 C57 C58 . . 118.5(7)
O10 C57 Dy2 . . 62.0(4)
O9 C57 Dy2 . . 59.1(4)
C58 C57 Dy2 . . 169.7(5)
C59 C58 C63 . . 117.3(8)
C59 C58 C57 . . 122.0(7)
C63 C58 C57 . . 120.7(7)
C58 C59 C60 . . 121.3(8)
C58 C59 H59A . . 119.3
C60 C59 H59A . . 119.3
C61 C60 C59 . . 120.6(9)
C61 C60 H60A . . 119.7
C59 C60 H60A . . 119.7
C62 C61 C60 . . 118.0(9)
C62 C61 C64 . . 121.4(9)
C60 C61 C64 . . 120.5(9)
C61 C62 C63 . . 121.7(8)
C61 C62 H62A . . 119.2
C63 C62 H62A . . 119.2
C62 C63 C58 . . 121.1(8)
C62 C63 H63A . . 119.4
C58 C63 H63A . . 119.4
C61 C64 H64A . . 109.5
C61 C64 H64B . . 109.5
H64A C64 H64B . . 109.5
C61 C64 H64C . . 109.5
H64A C64 H64C . . 109.5
H64B C64 H64C . . 109.5
O11 C65 O12 . . 123.5(7)
O11 C65 C66 . . 119.5(7)
O12 C65 C66 . . 117.0(7)
C67 C66 C71 . . 118.7(8)
C67 C66 C65 . . 121.8(7)
C71 C66 C65 . . 119.4(7)
C66 C67 C68 . . 119.6(9)
C66 C67 H67A . . 120.2
C68 C67 H67A . . 120.2
C69 C68 C67 . . 121.5(10)
C69 C68 H68A . . 119.2
C67 C68 H68A . . 119.2
C70 C69 C68 . . 118.5(9)
C70 C69 C72 . . 122.0(10)
C68 C69 C72 . . 119.4(11)
C69 C70 C71 . . 121.9(9)
C69 C70 H70A . . 119.1
C71 C70 H70A . . 119.1
C70 C71 C66 . . 119.7(9)
C70 C71 H71A . . 120.1
C66 C71 H71A . . 120.1
C69 C72 H72A . . 109.5
C69 C72 H72B . . 109.5
H72A C72 H72B . . 109.5
C69 C72 H72C . . 109.5
H72A C72 H72C . . 109.5
H72B C72 H72C . . 109.5

loop_
_geom_bond_atom_site_label_1
_geom_bond_atom_site_label_2
_geom_bond_site_symmetry_2
_geom_bond_distance
_geom_bond_publ_flag
Dy1 O5 . 2.256(5) ?
Dy1 O6 2_666 2.257(6) ?
Dy1 O3 . 2.332(6) ?
Dy1 O1 . 2.367(5) ?
Dy1 O4 . 2.431(5) ?
Dy1 O2 . 2.433(5) ?
Dy1 N1 . 2.529(6) ?
Dy1 N2 . 2.547(6) ?
Dy1 C21 . 2.722(8) ?
Dy1 C13 . 2.763(8) ?
Dy2 O12 2_665 2.276(5) ?
Dy2 O8 2_665 2.318(5) ?
Dy2 O11 . 2.328(5) ?
Dy2 O7 . 2.335(5) ?
Dy2 O9 . 2.405(5) ?
Dy2 O10 . 2.471(5) ?
Dy2 N3 . 2.576(6) ?
Dy2 N4 . 2.579(6) ?
Dy2 C57 . 2.798(8) ?
O1 C13 . 1.276(9) ?
O2 C13 . 1.234(9) ?
O3 C21 . 1.259(9) ?
O4 C21 . 1.245(9) ?
O5 C29 . 1.232(8) ?
O6 C29 . 1.240(9) ?
O6 Dy1 2_666 2.257(6) ?
O7 C49 . 1.257(8) ?
O8 C49 . 1.259(8) ?
O8 Dy2 2_665 2.318(5) ?
O9 C57 . 1.281(8) ?
O10 C57 . 1.248(8) ?
O11 C65 . 1.231(9) ?
O12 C65 . 1.281(8) ?
O12 Dy2 2_665 2.276(5) ?
N1 C1 . 1.333(10) ?
N1 C12 . 1.354(9) ?
N2 C10 . 1.326(10) ?
N2 C11 . 1.354(9) ?
N3 C37 . 1.329(9) ?
N3 C48 . 1.350(9) ?
N4 C46 . 1.332(9) ?
N4 C47 . 1.357(9) ?
C1 C2 . 1.390(11) ?
C1 H1A . 0.9300 ?
C2 C3 . 1.352(11) ?
C2 H2A . 0.9300 ?
C3 C4 . 1.414(11) ?
C3 H3A . 0.9300 ?
C4 C12 . 1.417(10) ?
C4 C5 . 1.436(12) ?
C5 C6 . 1.330(13) ?
C5 H5A . 0.9300 ?
C6 C7 . 1.431(12) ?
C6 H6A . 0.9300 ?
C7 C8 . 1.392(12) ?
C7 C11 . 1.414(10) ?
C8 C9 . 1.340(12) ?
C8 H8A . 0.9300 ?
C9 C10 . 1.387(12) ?
C9 H9A . 0.9300 ?
C10 H10A . 0.9300 ?
C11 C12 . 1.424(11) ?
C13 C14 . 1.480(11) ?
C14 C19 . 1.376(12) ?
C14 C15 . 1.401(12) ?
C15 C16 . 1.374(13) ?
C15 H15A . 0.9300 ?
C16 C17 . 1.386(17) ?
C16 H16A . 0.9300 ?
C17 C18 . 1.397(17) ?
C17 C20 . 1.529(15) ?
C18 C19 . 1.362(13) ?
C18 H18A . 0.9300 ?
C19 H19A . 0.9300 ?
C20 H20A . 0.9600 ?
C20 H20B . 0.9600 ?
C20 H20C . 0.9600 ?
C21 C22 . 1.491(11) ?
C22 C27 . 1.374(12) ?
C22 C23 . 1.383(10) ?
C23 C24 . 1.374(12) ?
C23 H23A . 0.9300 ?
C24 C25 . 1.351(14) ?
C24 H24A . 0.9300 ?
C25 C26 . 1.375(13) ?
C25 C28 . 1.528(13) ?
C26 C27 . 1.396(12) ?
C26 H26A . 0.9300 ?
C27 H27A . 0.9300 ?
C28 H28A . 0.9600 ?
C28 H28B . 0.9600 ?
C28 H28C . 0.9600 ?
C29 C30 . 1.506(10) ?
C30 C31 . 1.361(11) ?
C30 C35 . 1.369(10) ?
C31 C32 . 1.393(12) ?
C31 H31A . 0.9300 ?
C32 C33 . 1.363(15) ?
C32 H32A . 0.9300 ?
C33 C34 . 1.347(15) ?
C33 C36 . 1.505(14) ?
C34 C35 . 1.384(13) ?
C34 H34A . 0.9300 ?
C35 H35A . 0.9300 ?
C36 H36A . 0.9600 ?
C36 H36B . 0.9600 ?
C36 H36C . 0.9600 ?
C37 C38 . 1.387(10) ?
C37 H37A . 0.9300 ?
C38 C39 . 1.341(11) ?
C38 H38A . 0.9300 ?
C39 C40 . 1.405(11) ?
C39 H39A . 0.9300 ?
C40 C48 . 1.412(10) ?
C40 C41 . 1.414(11) ?
C41 C42 . 1.330(12) ?
C41 H41A . 0.9300 ?
C42 C43 . 1.427(11) ?
C42 H42A . 0.9300 ?
C43 C47 . 1.387(10) ?
C43 C44 . 1.391(12) ?
C44 C45 . 1.337(12) ?
C44 H44A . 0.9300 ?
C45 C46 . 1.379(11) ?
C45 H45A . 0.9300 ?
C46 H46A . 0.9300 ?
C47 C48 . 1.439(10) ?
C49 C50 . 1.511(9) ?
C50 C51 . 1.372(11) ?
C50 C55 . 1.381(10) ?
C51 C52 . 1.414(12) ?
C51 H51A . 0.9300 ?
C52 C53 . 1.348(13) ?
C52 H52A . 0.9300 ?
C53 C54 . 1.362(12) ?
C53 C56 . 1.509(11) ?
C54 C55 . 1.381(10) ?
C54 H54A . 0.9300 ?
C55 H55A . 0.9300 ?
C56 H56A . 0.9600 ?
C56 H56B . 0.9600 ?
C56 H56C . 0.9600 ?
C57 C58 . 1.505(10) ?
C58 C59 . 1.374(11) ?
C58 C63 . 1.381(10) ?
C59 C60 . 1.385(12) ?
C59 H59A . 0.9300 ?
C60 C61 . 1.376(12) ?
C60 H60A . 0.9300 ?
C61 C62 . 1.362(12) ?
C61 C64 . 1.525(12) ?
C62 C63 . 1.371(12) ?
C62 H62A . 0.9300 ?
C63 H63A . 0.9300 ?
C64 H64A . 0.9600 ?
C64 H64B . 0.9600 ?
C64 H64C . 0.9600 ?
C65 C66 . 1.502(10) ?
C66 C67 . 1.378(11) ?
C66 C71 . 1.396(10) ?
C67 C68 . 1.382(12) ?
C67 H67A . 0.9300 ?
C68 C69 . 1.368(14) ?
C68 H68A . 0.9300 ?
C69 C70 . 1.355(14) ?
C69 C72 . 1.514(13) ?
C70 C71 . 1.369(11) ?
C70 H70A . 0.9300 ?
C71 H71A . 0.9300 ?
C72 H72A . 0.9600 ?
C72 H72B . 0.9600 ?
C72 H72C . 0.9600 ?

loop_
_geom_torsion_atom_site_label_1
_geom_torsion_atom_site_label_2
_geom_torsion_atom_site_label_3
_geom_torsion_atom_site_label_4
_geom_torsion_site_symmetry_1
_geom_torsion
O5 Dy1 O1 C13 . 175.2(5)
O6 Dy1 O1 C13 2_666 70.6(5)
O3 Dy1 O1 C13 . -72.9(5)
O4 Dy1 O1 C13 . -17.4(6)
O2 Dy1 O1 C13 . -1.5(5)
N1 Dy1 O1 C13 . 151.8(5)
N2 Dy1 O1 C13 . -140.6(5)
C21 Dy1 O1 C13 . -47.8(6)
O5 Dy1 O2 C13 . -174.6(5)
O6 Dy1 O2 C13 2_666 -103.5(5)
O3 Dy1 O2 C13 . 113.7(5)
O1 Dy1 O2 C13 . 1.5(5)
O4 Dy1 O2 C13 . 168.8(5)
N1 Dy1 O2 C13 . -30.3(6)
N2 Dy1 O2 C13 . 44.9(5)
C21 Dy1 O2 C13 . 140.9(5)
O5 Dy1 O3 C21 . -81.0(5)
O6 Dy1 O3 C21 2_666 10.4(6)
O1 Dy1 O3 C21 . 125.8(5)
O4 Dy1 O3 C21 . -2.4(4)
O2 Dy1 O3 C21 . 75.4(5)
N1 Dy1 O3 C21 . -149.7(5)
N2 Dy1 O3 C21 . -167.0(5)
C13 Dy1 O3 C21 . 99.6(5)
O5 Dy1 O4 C21 . 97.5(5)
O6 Dy1 O4 C21 2_666 -169.3(5)
O3 Dy1 O4 C21 . 2.4(4)
O1 Dy1 O4 C21 . -76.3(5)
O2 Dy1 O4 C21 . -89.5(5)
N1 Dy1 O4 C21 . 127.4(5)
N2 Dy1 O4 C21 . 20.8(5)
C13 Dy1 O4 C21 . -84.5(5)
O6 Dy1 O5 C29 2_666 -12.5(14)
O3 Dy1 O5 C29 . 126.5(14)
O1 Dy1 O5 C29 . -117.8(14)
O4 Dy1 O5 C29 . 72.1(14)
O2 Dy1 O5 C29 . 55.8(16)
N1 Dy1 O5 C29 . -94.5(14)
N2 Dy1 O5 C29 . -159.8(14)
C21 Dy1 O5 C29 . 99.2(14)
C13 Dy1 O5 C29 . -66(5)
O12 Dy2 O7 C49 2_665 19.3(6)
O8 Dy2 O7 C49 2_665 -46.1(7)
O11 Dy2 O7 C49 . -112.0(7)
O9 Dy2 O7 C49 . 81.8(7)
O10 Dy2 O7 C49 . -174.1(6)
N3 Dy2 O7 C49 . 104.5(7)
N4 Dy2 O7 C49 . 170.6(7)
C57 Dy2 O7 C49 . 126.6(8)
O12 Dy2 O9 C57 2_665 -150.9(4)
O8 Dy2 O9 C57 2_665 -71.5(4)
O11 Dy2 O9 C57 . -11.0(5)
O7 Dy2 O9 C57 . 148.1(4)
O10 Dy2 O9 C57 . 6.6(4)
N3 Dy2 O9 C57 . 125.8(4)
N4 Dy2 O9 C57 . 67.0(4)
O12 Dy2 O10 C57 2_665 23.7(5)
O8 Dy2 O10 C57 2_665 81.9(4)
O11 Dy2 O10 C57 . 162.0(4)
O7 Dy2 O10 C57 . -138.6(4)
O9 Dy2 O10 C57 . -6.8(4)
N3 Dy2 O10 C57 . -66.1(4)
N4 Dy2 O10 C57 . -123.1(4)
O12 Dy2 O11 C65 2_665 -12.1(6)
O8 Dy2 O11 C65 2_665 -79.9(5)
O7 Dy2 O11 C65 . 52.7(5)
O9 Dy2 O11 C65 . -140.4(5)
O10 Dy2 O11 C65 . -154.4(5)
N3 Dy2 O11 C65 . 101.0(5)
N4 Dy2 O11 C65 . 132.6(6)
C57 Dy2 O11 C65 . -145.8(5)
O5 Dy1 N1 C1 . 80.5(6)
O6 Dy1 N1 C1 2_666 -13.6(6)
O3 Dy1 N1 C1 . 153.4(5)
O1 Dy1 N1 C1 . -110.9(6)
O4 Dy1 N1 C1 . 50.3(8)
O2 Dy1 N1 C1 . -84.9(6)
N2 Dy1 N1 C1 . 171.7(6)
C21 Dy1 N1 C1 . 117.2(7)
C13 Dy1 N1 C1 . -98.1(6)
O5 Dy1 N1 C12 . -106.6(5)
O6 Dy1 N1 C12 2_666 159.3(5)
O3 Dy1 N1 C12 . -33.7(6)
O1 Dy1 N1 C12 . 61.9(5)
O4 Dy1 N1 C12 . -136.9(5)
O2 Dy1 N1 C12 . 88.0(5)
N2 Dy1 N1 C12 . -15.4(5)
C21 Dy1 N1 C12 . -69.9(8)
C13 Dy1 N1 C12 . 74.8(5)
O5 Dy1 N2 C10 . -99.1(7)
O6 Dy1 N2 C10 2_666 173.4(6)
O3 Dy1 N2 C10 . -9.8(6)
O1 Dy1 N2 C10 . 100.8(7)
O4 Dy1 N2 C10 . -25.4(7)
O2 Dy1 N2 C10 . 65.3(7)
N1 Dy1 N2 C10 . -176.8(7)
C21 Dy1 N2 C10 . -15.9(7)
C13 Dy1 N2 C10 . 83.7(7)
O5 Dy1 N2 C11 . 93.7(5)
O6 Dy1 N2 C11 2_666 6.2(7)
O3 Dy1 N2 C11 . -177.0(5)
O1 Dy1 N2 C11 . -66.4(5)
O4 Dy1 N2 C11 . 167.4(4)
O2 Dy1 N2 C11 . -101.9(5)
N1 Dy1 N2 C11 . 16.0(5)
C21 Dy1 N2 C11 . 176.9(5)
C13 Dy1 N2 C11 . -83.5(5)
O12 Dy2 N3 C37 2_665 -10.7(6)
O8 Dy2 N3 C37 2_665 40.1(8)
O11 Dy2 N3 C37 . -141.6(6)
O7 Dy2 N3 C37 . -91.2(6)
O9 Dy2 N3 C37 . 74.5(6)
O10 Dy2 N3 C37 . 120.3(6)
N4 Dy2 N3 C37 . -176.1(7)
C57 Dy2 N3 C37 . 96.2(6)
O12 Dy2 N3 C48 2_665 163.9(6)
O8 Dy2 N3 C48 2_665 -145.3(5)
O11 Dy2 N3 C48 . 33.0(6)
O7 Dy2 N3 C48 . 83.4(5)
O9 Dy2 N3 C48 . -110.9(5)
O10 Dy2 N3 C48 . -65.1(5)
N4 Dy2 N3 C48 . -1.5(5)
C57 Dy2 N3 C48 . -89.2(5)
O12 Dy2 N4 C46 2_665 154.5(6)
O8 Dy2 N4 C46 2_665 -29.1(8)
O11 Dy2 N4 C46 . 24.9(6)
O7 Dy2 N4 C46 . 104.3(6)
O9 Dy2 N4 C46 . -114.4(6)
O10 Dy2 N4 C46 . -67.5(6)
N3 Dy2 N4 C46 . 178.8(7)
C57 Dy2 N4 C46 . -89.5(6)
O12 Dy2 N4 C47 2_665 -25.3(7)
O8 Dy2 N4 C47 2_665 151.1(5)
O11 Dy2 N4 C47 . -154.9(6)
O7 Dy2 N4 C47 . -75.5(6)
O9 Dy2 N4 C47 . 65.8(6)
O10 Dy2 N4 C47 . 112.7(6)
N3 Dy2 N4 C47 . -1.0(5)
C57 Dy2 N4 C47 . 90.7(6)
C12 N1 C1 C2 . -1.6(11)
Dy1 N1 C1 C2 . 171.2(6)
N1 C1 C2 C3 . -1.5(12)
C1 C2 C3 C4 . 1.8(12)
C2 C3 C4 C12 . 0.8(11)
C2 C3 C4 C5 . 178.4(8)
C3 C4 C5 C6 . -173.7(9)
C12 C4 C5 C6 . 3.8(13)
C4 C5 C6 C7 . 0.6(15)
C5 C6 C7 C8 . 174.8(9)
C5 C6 C7 C11 . -3.9(13)
C11 C7 C8 C9 . -0.4(13)
C6 C7 C8 C9 . -179.1(9)
C7 C8 C9 C10 . -0.2(14)
C11 N2 C10 C9 . 0.6(12)
Dy1 N2 C10 C9 . -166.4(7)
C8 C9 C10 N2 . 0.1(14)
C10 N2 C11 C7 . -1.2(10)
Dy1 N2 C11 C7 . 166.9(5)
C10 N2 C11 C12 . 175.8(7)
Dy1 N2 C11 C12 . -16.0(8)
C8 C7 C11 N2 . 1.1(11)
C6 C7 C11 N2 . 179.9(7)
C8 C7 C11 C12 . -175.9(7)
C6 C7 C11 C12 . 2.9(11)
C1 N1 C12 C4 . 4.4(10)
Dy1 N1 C12 C4 . -168.8(5)
C1 N1 C12 C11 . -172.7(7)
Dy1 N1 C12 C11 . 14.2(8)
C3 C4 C12 N1 . -4.0(10)
C5 C4 C12 N1 . 178.3(7)
C3 C4 C12 C11 . 173.0(6)
C5 C4 C12 C11 . -4.7(10)
N2 C11 C12 N1 . 1.4(10)
C7 C11 C12 N1 . 178.5(7)
N2 C11 C12 C4 . -175.7(6)
C7 C11 C12 C4 . 1.4(10)
Dy1 O2 C13 O1 . -2.7(8)
Dy1 O2 C13 C14 . 176.0(7)
Dy1 O1 C13 O2 . 2.8(9)
Dy1 O1 C13 C14 . -176.0(6)
O5 Dy1 C13 O2 . 127(4)
O6 Dy1 C13 O2 2_666 73.0(5)
O3 Dy1 C13 O2 . -65.9(5)
O1 Dy1 C13 O2 . -177.3(9)
O4 Dy1 C13 O2 . -11.1(5)
N1 Dy1 C13 O2 . 154.8(5)
N2 Dy1 C13 O2 . -139.8(5)
C21 Dy1 C13 O2 . -38.5(5)
O5 Dy1 C13 O1 . -56(5)
O6 Dy1 C13 O1 2_666 -109.7(5)
O3 Dy1 C13 O1 . 111.4(5)
O4 Dy1 C13 O1 . 166.2(5)
O2 Dy1 C13 O1 . 177.3(9)
N1 Dy1 C13 O1 . -27.9(5)
N2 Dy1 C13 O1 . 37.5(5)
C21 Dy1 C13 O1 . 138.8(5)
O5 Dy1 C13 C14 . -8(11)
O6 Dy1 C13 C14 2_666 -61(8)
O3 Dy1 C13 C14 . 160(8)
O1 Dy1 C13 C14 . 48(7)
O4 Dy1 C13 C14 . -146(8)
O2 Dy1 C13 C14 . -134(8)
N1 Dy1 C13 C14 . 20(8)
N2 Dy1 C13 C14 . 86(8)
C21 Dy1 C13 C14 . -173(8)
O2 C13 C14 C19 . -19.6(13)
O1 C13 C14 C19 . 159.1(8)
Dy1 C13 C14 C19 . 113(7)
O2 C13 C14 C15 . 159.3(9)
O1 C13 C14 C15 . -22.0(12)
Dy1 C13 C14 C15 . -68(8)
C19 C14 C15 C16 . 0.7(15)
C13 C14 C15 C16 . -178.2(10)
C14 C15 C16 C17 . -0.9(18)
C15 C16 C17 C18 . 0.4(18)
C15 C16 C17 C20 . -179.2(11)
C16 C17 C18 C19 . 0.5(18)
C20 C17 C18 C19 . -180.0(11)
C17 C18 C19 C14 . -0.7(16)
C15 C14 C19 C18 . 0.1(14)
C13 C14 C19 C18 . 179.1(9)
Dy1 O4 C21 O3 . -4.3(8)
Dy1 O4 C21 C22 . 176.9(7)
Dy1 O3 C21 O4 . 4.5(8)
Dy1 O3 C21 C22 . -176.7(6)
O5 Dy1 C21 O4 . -78.6(5)
O6 Dy1 C21 O4 2_666 11.5(5)
O3 Dy1 C21 O4 . -175.8(8)
O1 Dy1 C21 O4 . 120.8(4)
O2 Dy1 C21 O4 . 84.1(5)
N1 Dy1 C21 O4 . -114.5(6)
N2 Dy1 C21 O4 . -163.1(4)
C13 Dy1 C21 O4 . 100.6(5)
O5 Dy1 C21 O3 . 97.1(5)
O6 Dy1 C21 O3 2_666 -172.7(4)
O1 Dy1 C21 O3 . -63.4(5)
O4 Dy1 C21 O3 . 175.8(8)
O2 Dy1 C21 O3 . -100.1(5)
N1 Dy1 C21 O3 . 61.3(8)
N2 Dy1 C21 O3 . 12.7(5)
C13 Dy1 C21 O3 . -83.6(5)
O5 Dy1 C21 C22 . 136(7)
O6 Dy1 C21 C22 2_666 -134(7)
O3 Dy1 C21 C22 . 39(7)
O1 Dy1 C21 C22 . -25(8)
O4 Dy1 C21 C22 . -146(8)
O2 Dy1 C21 C22 . -62(7)
N1 Dy1 C21 C22 . 100(7)
N2 Dy1 C21 C22 . 51(7)
C13 Dy1 C21 C22 . -45(7)
O4 C21 C22 C27 . 166.6(9)
O3 C21 C22 C27 . -12.3(12)
Dy1 C21 C22 C27 . -49(8)
O4 C21 C22 C23 . -14.9(12)
O3 C21 C22 C23 . 166.2(8)
Dy1 C21 C22 C23 . 129(7)
C27 C22 C23 C24 . -0.1(13)
C21 C22 C23 C24 . -178.7(8)
C22 C23 C24 C25 . -0.9(14)
C23 C24 C25 C26 . 0.4(15)
C23 C24 C25 C28 . -175.7(10)
C24 C25 C26 C27 . 1.0(17)
C28 C25 C26 C27 . 177.2(11)
C23 C22 C27 C26 . 1.5(15)
C21 C22 C27 C26 . -179.9(9)
C25 C26 C27 C22 . -2.0(17)
Dy1 O5 C29 O6 . 23.8(19)
Dy1 O5 C29 C30 . -155.3(11)
Dy1 O6 C29 O5 2_666 -35(2)
Dy1 O6 C29 C30 2_666 144.3(15)
O5 C29 C30 C31 . 12.7(10)
O6 C29 C30 C31 . -166.4(7)
O5 C29 C30 C35 . -167.1(8)
O6 C29 C30 C35 . 13.7(11)
C35 C30 C31 C32 . -1.7(12)
C29 C30 C31 C32 . 178.5(7)
C30 C31 C32 C33 . 1.2(14)
C31 C32 C33 C34 . -0.1(16)
C31 C32 C33 C36 . 179.9(9)
C32 C33 C34 C35 . -0.4(17)
C36 C33 C34 C35 . 179.5(10)
C31 C30 C35 C34 . 1.2(14)
C29 C30 C35 C34 . -179.0(8)
C33 C34 C35 C30 . -0.1(17)
C48 N3 C37 C38 . 0.2(12)
Dy2 N3 C37 C38 . 174.9(6)
N3 C37 C38 C39 . 1.6(14)
C37 C38 C39 C40 . -1.2(13)
C38 C39 C40 C48 . -0.8(12)
C38 C39 C40 C41 . 176.2(8)
C39 C40 C41 C42 . -179.9(9)
C48 C40 C41 C42 . -3.0(14)
C40 C41 C42 C43 . -2.5(15)
C41 C42 C43 C47 . 6.0(14)
C41 C42 C43 C44 . -176.2(9)
C47 C43 C44 C45 . -2.5(14)
C42 C43 C44 C45 . 179.8(9)
C43 C44 C45 C46 . 2.4(14)
C47 N4 C46 C45 . -0.6(13)
Dy2 N4 C46 C45 . 179.6(7)
C44 C45 C46 N4 . -0.9(14)
C46 N4 C47 C43 . 0.5(11)
Dy2 N4 C47 C43 . -179.6(6)
C46 N4 C47 C48 . -176.5(7)
Dy2 N4 C47 C48 . 3.3(9)
C44 C43 C47 N4 . 0.9(12)
C42 C43 C47 N4 . 178.8(7)
C44 C43 C47 C48 . 177.9(8)
C42 C43 C47 C48 . -4.2(12)
C37 N3 C48 C40 . -2.3(11)
Dy2 N3 C48 C40 . -177.1(6)
C37 N3 C48 C47 . 178.6(7)
Dy2 N3 C48 C47 . 3.8(9)
C39 C40 C48 N3 . 2.6(12)
C41 C40 C48 N3 . -174.6(7)
C39 C40 C48 C47 . -178.3(7)
C41 C40 C48 C47 . 4.5(11)
N4 C47 C48 N3 . -4.6(11)
C43 C47 C48 N3 . 178.2(7)
N4 C47 C48 C40 . 176.2(7)
C43 C47 C48 C40 . -0.9(11)
Dy2 O7 C49 O8 . 39.6(11)
Dy2 O7 C49 C50 . -139.5(5)
Dy2 O8 C49 O7 2_665 -6.9(12)
Dy2 O8 C49 C50 2_665 172.2(5)
O7 C49 C50 C51 . -172.8(7)
O8 C49 C50 C51 . 8.0(11)
O7 C49 C50 C55 . 9.4(10)
O8 C49 C50 C55 . -169.8(7)
C55 C50 C51 C52 . 0.7(12)
C49 C50 C51 C52 . -177.2(7)
C50 C51 C52 C53 . 1.3(14)
C51 C52 C53 C54 . -1.4(14)
C51 C52 C53 C56 . 178.3(8)
C52 C53 C54 C55 . -0.3(14)
C56 C53 C54 C55 . 179.9(8)
C53 C54 C55 C50 . 2.3(13)
C51 C50 C55 C54 . -2.4(12)
C49 C50 C55 C54 . 175.5(7)
Dy2 O10 C57 O9 . 11.9(7)
Dy2 O10 C57 C58 . -168.8(6)
Dy2 O9 C57 O10 . -12.2(7)
Dy2 O9 C57 C58 . 168.5(6)
O12 Dy2 C57 O10 2_665 -161.7(4)
O8 Dy2 C57 O10 2_665 -90.1(4)
O11 Dy2 C57 O10 . -19.6(5)
O7 Dy2 C57 O10 . 95.9(7)
O9 Dy2 C57 O10 . 168.0(7)
N3 Dy2 C57 O10 . 116.7(4)
N4 Dy2 C57 O10 . 53.3(4)
O12 Dy2 C57 O9 2_665 30.3(4)
O8 Dy2 C57 O9 2_665 101.9(4)
O11 Dy2 C57 O9 . 172.3(4)
O7 Dy2 C57 O9 . -72.1(7)
O10 Dy2 C57 O9 . -168.0(7)
N3 Dy2 C57 O9 . -51.3(4)
N4 Dy2 C57 O9 . -114.7(4)
O12 Dy2 C57 C58 2_665 -49(3)
O8 Dy2 C57 C58 2_665 23(3)
O11 Dy2 C57 C58 . 93(3)
O7 Dy2 C57 C58 . -151(3)
O9 Dy2 C57 C58 . -79(3)
O10 Dy2 C57 C58 . 113(3)
N3 Dy2 C57 C58 . -131(3)
N4 Dy2 C57 C58 . 166(3)
O10 C57 C58 C59 . -176.9(7)
O9 C57 C58 C59 . 2.4(11)
Dy2 C57 C58 C59 . 76(3)
O10 C57 C58 C63 . 1.0(11)
O9 C57 C58 C63 . -179.7(7)
Dy2 C57 C58 C63 . -106(3)
C63 C58 C59 C60 . -0.2(14)
C57 C58 C59 C60 . 177.8(8)
C58 C59 C60 C61 . 0.8(15)
C59 C60 C61 C62 . -1.6(15)
C59 C60 C61 C64 . -177.3(10)
C60 C61 C62 C63 . 1.8(15)
C64 C61 C62 C63 . 177.5(9)
C61 C62 C63 C58 . -1.3(15)
C59 C58 C63 C62 . 0.4(13)
C57 C58 C63 C62 . -177.7(8)
Dy2 O11 C65 O12 . 28.8(9)
Dy2 O11 C65 C66 . -149.8(5)
Dy2 O12 C65 O11 2_665 -69(2)
Dy2 O12 C65 C66 2_665 109.2(17)
O11 C65 C66 C67 . 159.6(7)
O12 C65 C66 C67 . -19.1(10)
O11 C65 C66 C71 . -17.3(10)
O12 C65 C66 C71 . 164.0(6)
C71 C66 C67 C68 . -1.7(13)
C65 C66 C67 C68 . -178.6(8)
C66 C67 C68 C69 . -0.1(15)
C67 C68 C69 C70 . 1.7(16)
C67 C68 C69 C72 . -177.8(10)
C68 C69 C70 C71 . -1.4(16)
C72 C69 C70 C71 . 178.1(9)
C69 C70 C71 C66 . -0.5(14)
C67 C66 C71 C70 . 2.0(12)
C65 C66 C71 C70 . 179.0(7)
